data_2227407
loop_
_publ_author_name
'Ramachandran, R.'
'Parthiban, P.'
'Rani, M.'
'Kabilan, S.'
'Jeong, Yeon Tae'

_publ_section_title
;
 1-Chloroacetyl-2,6-bis(2-chlorophenyl)-3,5-dimethylpiperidin-4-one
;
_journal_coeditor_code EZ2226
_journal_issue 9
_journal_name_full 'Acta Crystallographica Section E'
_journal_page_first o2284
_journal_paper_doi 10.1107/S1600536810031247
_journal_volume 66
_journal_year 2010
_chemical_formula_iupac 'C21 H20 Cl3 N O2'
_chemical_formula_moiety 'C21 H20 Cl3 N O2'
_chemical_formula_sum 'C21 H20 Cl3 N O2'
_chemical_formula_weight 424.73
_chemical_name_systematic
;
1-Chloroacetyl-2,6-bis(2-chlorophenyl)-3,5-dimethylpiperidin-4-one
;
_space_group_IT_number 14
_symmetry_cell_setting monoclinic
_symmetry_space_group_name_Hall '-P 2yn'
_symmetry_space_group_name_H-M 'P 1 21/n 1'
_atom_sites_solution_hydrogens geom
_atom_sites_solution_primary direct
_atom_sites_solution_secondary difmap
_audit_creation_method SHELXL-97
_cell_angle_alpha 90.00
_cell_angle_beta 90.4810(10)
_cell_angle_gamma 90.00
_cell_formula_units_Z 4
_cell_length_a 11.6295(4)
_cell_length_b 9.6955(3)
_cell_length_c 17.4743(5)
_cell_measurement_reflns_used 5467
_cell_measurement_temperature 293(2)
_cell_measurement_theta_max 25.0
_cell_measurement_theta_min 2.10
_cell_volume 1970.22(11)
_computing_cell_refinement 'APEX2 and SAINT (Bruker, 2004)'
_computing_data_collection 'APEX2 (Bruker, 2004)'
_computing_data_reduction 'SAINT and XPREP (Bruker, 2004)'
_computing_molecular_graphics 'ORTEP-3 (Farrugia, 1997)'
_computing_publication_material 'SHELXL97 (Sheldrick, 2008)'
_computing_structure_refinement 'SHELXL97 (Sheldrick, 2008)'
_computing_structure_solution 'SIR92 (Altomare <i>et al.</i>, 1993)'
_diffrn_ambient_temperature 293(2)
_diffrn_measured_fraction_theta_full 0.998
_diffrn_measured_fraction_theta_max 0.995
_diffrn_measurement_device_type 'Bruker Kappa APEXII CCD'
_diffrn_measurement_method '\w and \f scan'
_diffrn_radiation_monochromator graphite
_diffrn_radiation_source 'fine-focus sealed tube'
_diffrn_radiation_type MoK\a
_diffrn_radiation_wavelength 0.71073
_diffrn_reflns_av_R_equivalents 0.0230
_diffrn_reflns_av_sigmaI/netI 0.0216
_diffrn_reflns_limit_h_max 17
_diffrn_reflns_limit_h_min -17
_diffrn_reflns_limit_k_max 14
_diffrn_reflns_limit_k_min -14
_diffrn_reflns_limit_l_max 26
_diffrn_reflns_limit_l_min -26
_diffrn_reflns_number 27536
_diffrn_reflns_theta_full 25.00
_diffrn_reflns_theta_max 32.09
_diffrn_reflns_theta_min 2.10
_diffrn_standards_decay_% 0
_exptl_absorpt_coefficient_mu 0.482
_exptl_absorpt_correction_T_max 0.9269
_exptl_absorpt_correction_T_min 0.9014
_exptl_absorpt_correction_type multi-scan
_exptl_absorpt_process_details '(Blessing, 1995)'
_exptl_crystal_colour colourless
_exptl_crystal_density_diffrn 1.432
_exptl_crystal_density_method 'not measured'
_exptl_crystal_description prism
_exptl_crystal_F_000 880
_exptl_crystal_size_max 0.22
_exptl_crystal_size_mid 0.16
_exptl_crystal_size_min 0.16
_refine_diff_density_max 0.396
_refine_diff_density_min -0.314
_refine_ls_extinction_method none
_refine_ls_goodness_of_fit_ref 1.007
_refine_ls_hydrogen_treatment constr
_refine_ls_matrix_type full
_refine_ls_number_parameters 244
_refine_ls_number_reflns 6864
_refine_ls_number_restraints 0
_refine_ls_restrained_S_all 1.007
_refine_ls_R_factor_all 0.0651
_refine_ls_R_factor_gt 0.0446
_refine_ls_shift/su_max 0.001
_refine_ls_shift/su_mean 0.000
_refine_ls_structure_factor_coef Fsqd
_refine_ls_weighting_details 'calc w=1/[\s^2^(Fo^2^)+(0.0727P)^2^+0.5226P] where P=(Fo^2^+2Fc^2^)/3'
_refine_ls_weighting_scheme calc
_refine_ls_wR_factor_gt 0.1229
_refine_ls_wR_factor_ref 0.1412
_reflns_number_gt 4998
_reflns_number_total 6864
_reflns_threshold_expression I>2sigma(I)
_cod_data_source_file ez2226.cif
_cod_data_source_block I
_cod_original_sg_symbol_H-M 'P 21/n'
_cod_database_code 2227407
_cod_database_fobs_code 2227407

loop_
_symmetry_equiv_pos_as_xyz
'x, y, z'
'-x+1/2, y+1/2, -z+1/2'
'-x, -y, -z'
'x-1/2, -y-1/2, z-1/2'

loop_
_atom_site_type_symbol
_atom_site_label
_atom_site_fract_x
_atom_site_fract_y
_atom_site_fract_z
_atom_site_U_iso_or_equiv
_atom_site_adp_type
_atom_site_calc_flag
_atom_site_refinement_flags
_atom_site_occupancy
_atom_site_disorder_assembly
_atom_site_disorder_group
C C1 0.85514(12) 0.37161(13) -0.00740(8) 0.0341(3) Uani d . 1 . .
H H1A 0.8746 0.4692 -0.0004 0.041 Uiso calc R 1 . .
C C2 0.96025(12) 0.30363(15) -0.04343(8) 0.0385(3) Uani d . 1 . .
H H2A 1.0237 0.3032 -0.0062 0.046 Uiso calc R 1 . .
C C3 0.93368(13) 0.15720(15) -0.06701(9) 0.0415(3) Uani d . 1 . .
C C4 0.80789(13) 0.11575(13) -0.07058(8) 0.0368(3) Uani d . 1 . .
H H4A 0.7839 0.0981 -0.0178 0.044 Uiso calc R 1 . .
C C5 0.73061(12) 0.23387(13) -0.10157(7) 0.0340(2) Uani d . 1 . .
H H5A 0.7456 0.2437 -0.1564 0.041 Uiso calc R 1 . .
C C6 0.82292(12) 0.31664(14) 0.07135(7) 0.0346(3) Uani d . 1 . .
C C7 0.73896(13) 0.37879(15) 0.11624(8) 0.0393(3) Uani d . 1 . .
C C8 0.70953(16) 0.32934(19) 0.18766(9) 0.0505(4) Uani d . 1 . .
H H8A 0.6519 0.3724 0.2155 0.061 Uiso calc R 1 . .
C C9 0.76589(18) 0.2157(2) 0.21762(9) 0.0562(4) Uani d . 1 . .
H H9A 0.7457 0.1810 0.2653 0.067 Uiso calc R 1 . .
C C10 0.85181(17) 0.15487(18) 0.17638(10) 0.0529(4) Uani d . 1 . .
H H10A 0.8911 0.0794 0.1965 0.063 Uiso calc R 1 . .
C C11 0.88047(14) 0.20513(16) 0.10491(9) 0.0432(3) Uani d . 1 . .
H H11A 0.9400 0.1633 0.0783 0.052 Uiso calc R 1 . .
C C12 0.99879(15) 0.37953(19) -0.11617(10) 0.0494(4) Uani d . 1 . .
H H12A 1.0647 0.3339 -0.1371 0.074 Uiso calc R 1 . .
H H12B 1.0184 0.4731 -0.1036 0.074 Uiso calc R 1 . .
H H12C 0.9373 0.3790 -0.1532 0.074 Uiso calc R 1 . .
C C13 0.79149(17) -0.01856(16) -0.11449(11) 0.0516(4) Uani d . 1 . .
H H13A 0.8409 -0.0882 -0.0931 0.077 Uiso calc R 1 . .
H H13B 0.8104 -0.0044 -0.1673 0.077 Uiso calc R 1 . .
H H13C 0.7129 -0.0478 -0.1108 0.077 Uiso calc R 1 . .
C C14 0.60451(13) 0.19672(14) -0.09241(8) 0.0380(3) Uani d . 1 . .
C C15 0.53718(15) 0.14574(17) -0.15177(10) 0.0491(4) Uani d . 1 . .
C C16 0.42350(17) 0.1070(2) -0.14119(13) 0.0619(5) Uani d . 1 . .
H H16A 0.3809 0.0702 -0.1816 0.074 Uiso calc R 1 . .
C C17 0.37424(16) 0.12352(19) -0.07036(14) 0.0614(5) Uani d . 1 . .
H H17A 0.2978 0.0989 -0.0630 0.074 Uiso calc R 1 . .
C C18 0.43777(16) 0.17623(19) -0.01064(12) 0.0548(4) Uani d . 1 . .
H H18A 0.4041 0.1889 0.0369 0.066 Uiso calc R 1 . .
C C19 0.55201(14) 0.21042(16) -0.02132(9) 0.0432(3) Uani d . 1 . .
H H19A 0.5949 0.2434 0.0199 0.052 Uiso calc R 1 . .
C C20 0.73202(12) 0.49115(14) -0.09783(8) 0.0379(3) Uani d . 1 . .
C C21 0.63849(16) 0.48474(18) -0.15890(10) 0.0514(4) Uani d . 1 . .
H H21A 0.5701 0.4434 -0.1374 0.062 Uiso calc R 1 . .
H H21B 0.6640 0.4265 -0.2006 0.062 Uiso calc R 1 . .
O O1 1.01004(12) 0.07846(14) -0.08337(10) 0.0692(4) Uani d . 1 . .
O O2 0.77569(11) 0.59995(11) -0.07971(7) 0.0528(3) Uani d . 1 . .
N N1 0.75946(10) 0.36719(11) -0.06397(6) 0.0326(2) Uani d . 1 . .
Cl Cl1 0.66924(4) 0.52622(4) 0.08431(3) 0.05574(13) Uani d . 1 . .
Cl Cl2 0.59251(5) 0.13268(7) -0.24418(3) 0.07505(18) Uani d . 1 . .
Cl Cl3 0.60408(4) 0.64954(5) -0.19502(3) 0.06205(14) Uani d . 1 . .

loop_
_atom_site_aniso_label
_atom_site_aniso_U_11
_atom_site_aniso_U_22
_atom_site_aniso_U_33
_atom_site_aniso_U_12
_atom_site_aniso_U_13
_atom_site_aniso_U_23
C1 0.0384(6) 0.0286(6) 0.0353(6) 0.0014(5) -0.0026(5) 0.0020(4)
C2 0.0353(6) 0.0382(7) 0.0421(7) 0.0015(5) 0.0007(5) 0.0047(5)
C3 0.0434(7) 0.0362(7) 0.0452(7) 0.0071(6) 0.0061(6) 0.0042(5)
C4 0.0440(7) 0.0285(6) 0.0379(6) 0.0028(5) 0.0056(5) -0.0003(5)
C5 0.0386(6) 0.0313(6) 0.0320(6) 0.0013(5) 0.0025(5) -0.0023(4)
C6 0.0407(6) 0.0305(6) 0.0325(6) 0.0025(5) -0.0022(5) -0.0009(5)
C7 0.0441(7) 0.0364(6) 0.0373(6) 0.0048(5) -0.0030(5) -0.0051(5)
C8 0.0543(9) 0.0583(9) 0.0390(7) 0.0055(7) 0.0056(7) -0.0077(7)
C9 0.0723(11) 0.0619(10) 0.0345(7) 0.0008(9) 0.0044(7) 0.0058(7)
C10 0.0677(11) 0.0490(9) 0.0419(8) 0.0094(8) -0.0027(7) 0.0106(6)
C11 0.0509(8) 0.0402(7) 0.0386(7) 0.0104(6) -0.0005(6) 0.0041(6)
C12 0.0462(8) 0.0539(9) 0.0482(8) -0.0054(7) 0.0069(7) 0.0089(7)
C13 0.0646(10) 0.0333(7) 0.0571(9) 0.0017(7) 0.0077(8) -0.0078(6)
C14 0.0404(7) 0.0328(6) 0.0410(7) -0.0012(5) 0.0011(5) -0.0040(5)
C15 0.0493(8) 0.0474(8) 0.0504(8) -0.0004(7) -0.0060(7) -0.0089(7)
C16 0.0525(10) 0.0523(10) 0.0804(13) -0.0082(8) -0.0200(9) -0.0034(9)
C17 0.0431(9) 0.0483(9) 0.0929(15) -0.0075(7) 0.0031(9) 0.0139(9)
C18 0.0503(9) 0.0458(8) 0.0686(11) -0.0028(7) 0.0156(8) 0.0093(8)
C19 0.0464(8) 0.0377(7) 0.0455(7) -0.0033(6) 0.0074(6) -0.0003(6)
C20 0.0412(7) 0.0346(6) 0.0379(6) 0.0049(5) 0.0015(5) 0.0057(5)
C21 0.0559(9) 0.0466(8) 0.0516(9) 0.0061(7) -0.0126(7) 0.0126(7)
O1 0.0535(7) 0.0504(7) 0.1039(12) 0.0162(6) 0.0167(7) -0.0077(7)
O2 0.0664(8) 0.0322(5) 0.0596(7) -0.0005(5) -0.0111(6) 0.0084(5)
N1 0.0375(5) 0.0277(5) 0.0325(5) 0.0015(4) -0.0017(4) 0.0018(4)
Cl1 0.0653(3) 0.0465(2) 0.0555(2) 0.02331(18) 0.00334(19) -0.00359(17)
Cl2 0.0761(3) 0.1018(4) 0.0471(2) 0.0034(3) -0.0109(2) -0.0279(2)
Cl3 0.0654(3) 0.0601(3) 0.0607(3) 0.0222(2) -0.0028(2) 0.0202(2)

loop_
_atom_type_symbol
_atom_type_description
_atom_type_scat_dispersion_real
_atom_type_scat_dispersion_imag
_atom_type_scat_source
C C 0.0033 0.0016 'International Tables Vol C Tables 4.2.6.8 and 6.1.1.4'
H H 0.0000 0.0000 'International Tables Vol C Tables 4.2.6.8 and 6.1.1.4'
N N 0.0061 0.0033 'International Tables Vol C Tables 4.2.6.8 and 6.1.1.4'
O O 0.0106 0.0060 'International Tables Vol C Tables 4.2.6.8 and 6.1.1.4'
Cl Cl 0.1484 0.1585 'International Tables Vol C Tables 4.2.6.8 and 6.1.1.4'

loop_
_geom_angle_atom_site_label_1
_geom_angle_atom_site_label_2
_geom_angle_atom_site_label_3
_geom_angle_site_symmetry_1
_geom_angle_site_symmetry_3
_geom_angle
_geom_angle_publ_flag
N1 C1 C6 . . 113.75(11) ?
N1 C1 C2 . . 108.12(11) ?
C6 C1 C2 . . 115.10(11) ?
N1 C1 H1A . . 106.4 ?
C6 C1 H1A . . 106.4 ?
C2 C1 H1A . . 106.4 ?
C3 C2 C1 . . 110.81(12) ?
C3 C2 C12 . . 106.54(13) ?
C1 C2 C12 . . 111.93(12) ?
C3 C2 H2A . . 109.2 ?
C1 C2 H2A . . 109.2 ?
C12 C2 H2A . . 109.2 ?
O1 C3 C2 . . 120.67(15) ?
O1 C3 C4 . . 122.25(15) ?
C2 C3 C4 . . 117.08(12) ?
C3 C4 C13 . . 111.32(13) ?
C3 C4 C5 . . 111.98(11) ?
C13 C4 C5 . . 112.70(13) ?
C3 C4 H4A . . 106.8 ?
C13 C4 H4A . . 106.8 ?
C5 C4 H4A . . 106.8 ?
N1 C5 C14 . . 111.94(10) ?
N1 C5 C4 . . 111.08(11) ?
C14 C5 C4 . . 110.19(11) ?
N1 C5 H5A . . 107.8 ?
C14 C5 H5A . . 107.8 ?
C4 C5 H5A . . 107.8 ?
C7 C6 C11 . . 115.67(13) ?
C7 C6 C1 . . 122.34(12) ?
C11 C6 C1 . . 121.90(12) ?
C8 C7 C6 . . 122.53(14) ?
C8 C7 Cl1 . . 117.25(12) ?
C6 C7 Cl1 . . 120.20(11) ?
C9 C8 C7 . . 119.87(15) ?
C9 C8 H8A . . 120.1 ?
C7 C8 H8A . . 120.1 ?
C10 C9 C8 . . 119.31(15) ?
C10 C9 H9A . . 120.3 ?
C8 C9 H9A . . 120.3 ?
C9 C10 C11 . . 120.33(16) ?
C9 C10 H10A . . 119.8 ?
C11 C10 H10A . . 119.8 ?
C10 C11 C6 . . 122.20(15) ?
C10 C11 H11A . . 118.9 ?
C6 C11 H11A . . 118.9 ?
C2 C12 H12A . . 109.5 ?
C2 C12 H12B . . 109.5 ?
H12A C12 H12B . . 109.5 ?
C2 C12 H12C . . 109.5 ?
H12A C12 H12C . . 109.5 ?
H12B C12 H12C . . 109.5 ?
C4 C13 H13A . . 109.5 ?
C4 C13 H13B . . 109.5 ?
H13A C13 H13B . . 109.5 ?
C4 C13 H13C . . 109.5 ?
H13A C13 H13C . . 109.5 ?
H13B C13 H13C . . 109.5 ?
C15 C14 C19 . . 116.86(14) ?
C15 C14 C5 . . 123.05(13) ?
C19 C14 C5 . . 120.08(13) ?
C14 C15 C16 . . 121.98(17) ?
C14 C15 Cl2 . . 120.50(13) ?
C16 C15 Cl2 . . 117.50(14) ?
C17 C16 C15 . . 119.46(18) ?
C17 C16 H16A . . 120.3 ?
C15 C16 H16A . . 120.3 ?
C18 C17 C16 . . 120.09(17) ?
C18 C17 H17A . . 120.0 ?
C16 C17 H17A . . 120.0 ?
C17 C18 C19 . . 119.88(18) ?
C17 C18 H18A . . 120.1 ?
C19 C18 H18A . . 120.1 ?
C18 C19 C14 . . 121.68(16) ?
C18 C19 H19A . . 119.2 ?
C14 C19 H19A . . 119.2 ?
O2 C20 N1 . . 123.57(13) ?
O2 C20 C21 . . 121.02(13) ?
N1 C20 C21 . . 115.37(13) ?
C20 C21 Cl3 . . 111.94(12) ?
C20 C21 H21A . . 109.2 ?
Cl3 C21 H21A . . 109.2 ?
C20 C21 H21B . . 109.2 ?
Cl3 C21 H21B . . 109.2 ?
H21A C21 H21B . . 107.9 ?
C20 N1 C1 . . 115.56(11) ?
C20 N1 C5 . . 121.24(11) ?
C1 N1 C5 . . 119.01(10) ?

loop_
_geom_bond_atom_site_label_1
_geom_bond_atom_site_label_2
_geom_bond_site_symmetry_2
_geom_bond_distance
_geom_bond_publ_flag
C1 N1 . 1.4828(17) ?
C1 C6 . 1.5253(18) ?
C1 C2 . 1.5291(19) ?
C1 H1A . 0.9800 ?
C2 C3 . 1.510(2) ?
C2 C12 . 1.539(2) ?
C2 H2A . 0.9800 ?
C3 O1 . 1.2072(18) ?
C3 C4 . 1.518(2) ?
C4 C13 . 1.523(2) ?
C4 C5 . 1.5506(19) ?
C4 H4A . 0.9800 ?
C5 N1 . 1.4871(17) ?
C5 C14 . 1.520(2) ?
C5 H5A . 0.9800 ?
C6 C7 . 1.3946(19) ?
C6 C11 . 1.3979(19) ?
C7 C8 . 1.383(2) ?
C7 Cl1 . 1.7333(15) ?
C8 C9 . 1.382(3) ?
C8 H8A . 0.9300 ?
C9 C10 . 1.370(3) ?
C9 H9A . 0.9300 ?
C10 C11 . 1.384(2) ?
C10 H10A . 0.9300 ?
C11 H11A . 0.9300 ?
C12 H12A . 0.9600 ?
C12 H12B . 0.9600 ?
C12 H12C . 0.9600 ?
C13 H13A . 0.9600 ?
C13 H13B . 0.9600 ?
C13 H13C . 0.9600 ?
C14 C15 . 1.386(2) ?
C14 C19 . 1.395(2) ?
C15 C16 . 1.388(3) ?
C15 Cl2 . 1.7480(19) ?
C16 C17 . 1.378(3) ?
C16 H16A . 0.9300 ?
C17 C18 . 1.372(3) ?
C17 H17A . 0.9300 ?
C18 C19 . 1.383(2) ?
C18 H18A . 0.9300 ?
C19 H19A . 0.9300 ?
C20 O2 . 1.2117(19) ?
C20 N1 . 1.3760(16) ?
C20 C21 . 1.519(2) ?
C21 Cl3 . 1.7628(16) ?
C21 H21A . 0.9700 ?
C21 H21B . 0.9700 ?

loop_
_geom_torsion_atom_site_label_1
_geom_torsion_atom_site_label_2
_geom_torsion_atom_site_label_3
_geom_torsion_atom_site_label_4
_geom_torsion_site_symmetry_1
_geom_torsion_site_symmetry_2
_geom_torsion_site_symmetry_3
_geom_torsion_site_symmetry_4
_geom_torsion
_geom_torsion_publ_flag
N1 C1 C2 C3 . . . . -58.03(14) ?
C6 C1 C2 C3 . . . . 70.37(15) ?
N1 C1 C2 C12 . . . . 60.74(15) ?
C6 C1 C2 C12 . . . . -170.85(12) ?
C1 C2 C3 O1 . . . . -166.27(15) ?
C12 C2 C3 O1 . . . . 71.75(19) ?
C1 C2 C3 C4 . . . . 14.92(17) ?
C12 C2 C3 C4 . . . . -107.06(14) ?
O1 C3 C4 C13 . . . . -13.9(2) ?
C2 C3 C4 C13 . . . . 164.91(13) ?
O1 C3 C4 C5 . . . . -141.05(16) ?
C2 C3 C4 C5 . . . . 37.74(17) ?
C3 C4 C5 N1 . . . . -46.40(15) ?
C13 C4 C5 N1 . . . . -172.84(12) ?
C3 C4 C5 C14 . . . . -171.04(11) ?
C13 C4 C5 C14 . . . . 62.52(15) ?
N1 C1 C6 C7 . . . . -62.84(17) ?
C2 C1 C6 C7 . . . . 171.62(13) ?
N1 C1 C6 C11 . . . . 120.85(14) ?
C2 C1 C6 C11 . . . . -4.69(19) ?
C11 C6 C7 C8 . . . . -3.4(2) ?
C1 C6 C7 C8 . . . . -179.97(14) ?
C11 C6 C7 Cl1 . . . . 174.97(12) ?
C1 C6 C7 Cl1 . . . . -1.55(19) ?
C6 C7 C8 C9 . . . . 1.4(3) ?
Cl1 C7 C8 C9 . . . . -177.11(14) ?
C7 C8 C9 C10 . . . . 1.0(3) ?
C8 C9 C10 C11 . . . . -1.1(3) ?
C9 C10 C11 C6 . . . . -1.2(3) ?
C7 C6 C11 C10 . . . . 3.4(2) ?
C1 C6 C11 C10 . . . . 179.89(15) ?
N1 C5 C14 C15 . . . . 136.19(14) ?
C4 C5 C14 C15 . . . . -99.67(16) ?
N1 C5 C14 C19 . . . . -45.29(17) ?
C4 C5 C14 C19 . . . . 78.86(16) ?
C19 C14 C15 C16 . . . . -1.4(2) ?
C5 C14 C15 C16 . . . . 177.20(16) ?
C19 C14 C15 Cl2 . . . . 176.79(12) ?
C5 C14 C15 Cl2 . . . . -4.6(2) ?
C14 C15 C16 C17 . . . . 2.2(3) ?
Cl2 C15 C16 C17 . . . . -176.06(15) ?
C15 C16 C17 C18 . . . . -0.8(3) ?
C16 C17 C18 C19 . . . . -1.2(3) ?
C17 C18 C19 C14 . . . . 2.0(3) ?
C15 C14 C19 C18 . . . . -0.7(2) ?
C5 C14 C19 C18 . . . . -179.31(14) ?
O2 C20 C21 Cl3 . . . . -1.2(2) ?
N1 C20 C21 Cl3 . . . . 176.76(11) ?
O2 C20 N1 C1 . . . . -5.4(2) ?
C21 C20 N1 C1 . . . . 176.75(13) ?
O2 C20 N1 C5 . . . . -162.10(14) ?
C21 C20 N1 C5 . . . . 20.01(19) ?
C6 C1 N1 C20 . . . . 123.99(12) ?
C2 C1 N1 C20 . . . . -106.85(13) ?
C6 C1 N1 C5 . . . . -78.72(14) ?
C2 C1 N1 C5 . . . . 50.45(14) ?
C14 C5 N1 C20 . . . . -78.22(15) ?
C4 C5 N1 C20 . . . . 158.14(12) ?
C14 C5 N1 C1 . . . . 125.81(12) ?
C4 C5 N1 C1 . . . . 2.17(16) ?
